data_1508796
loop_
_publ_author_name
'Ito, Yoshikatsu'
'Horie, Souta'
'Shindo, Yasuhiro'

_publ_section_title
;
 Photodimerization ofN-[(E)-3,4-Methylenedioxycinnamoyl]dopamine in the
 Solid State
;
_journal_issue 22
_journal_name_full 'Organic Letters'
_journal_page_first 5812
_journal_paper_doi 10.1021/ol3029719
_journal_volume 14
_journal_year 2012
_chemical_compound_source 'Local laboratory'
_chemical_formula_moiety 'C18 H17 N O5 '
_chemical_formula_sum 'C18 H17 N O5'
_chemical_formula_weight 327.336
_chemical_name_systematic
;
 ?
;
_space_group_IT_number 14
_symmetry_cell_setting monoclinic
_symmetry_space_group_name_Hall '-P 2yn'
_symmetry_space_group_name_H-M 'P 1 21/n 1'
_atom_sites_solution_primary direct
_atom_sites_solution_secondary difmap
_audit_creation_method maXus
_cell_angle_alpha 90.00
_cell_angle_beta 98.761(2)
_cell_angle_gamma 90.00
_cell_formula_units_Z 4
_cell_length_a 12.4020(5)
_cell_length_b 8.8690(3)
_cell_length_c 14.2710(5)
_cell_measurement_reflns_used 12796
_cell_measurement_temperature 298
_cell_measurement_theta_max 70.08
_cell_measurement_theta_min 3.13
_cell_volume 1551.40(10)
_computing_cell_refinement Scalepack(HKL)
_computing_data_collection Xpress
_computing_structure_refinement 'SHELXL-97 (Sheldrick, 1997)'
_computing_structure_solution 'SIR97 (Altomare et al., 1999)'
_diffrn_measured_fraction_theta_full 0.903
_diffrn_measured_fraction_theta_max 0.903
_diffrn_measurement_device DIPlabo
_diffrn_measurement_method IP
_diffrn_orient_matrix_type X=UH
_diffrn_orient_matrix_UB_11 0.10709
_diffrn_orient_matrix_UB_12 -0.02859
_diffrn_orient_matrix_UB_13 -0.02122
_diffrn_orient_matrix_UB_21 0.02553
_diffrn_orient_matrix_UB_22 0.05662
_diffrn_orient_matrix_UB_23 0.05305
_diffrn_orient_matrix_UB_31 0.00098
_diffrn_orient_matrix_UB_32 -0.04002
_diffrn_orient_matrix_UB_33 0.05856
_diffrn_radiation_source 'fine-focus sealed tube'
_diffrn_radiation_type ' CuK\a'
_diffrn_radiation_wavelength_id all
_diffrn_reflns_av_R_equivalents 0.019
_diffrn_reflns_limit_h_max 14
_diffrn_reflns_limit_h_min 0
_diffrn_reflns_limit_k_max 10
_diffrn_reflns_limit_k_min 0
_diffrn_reflns_limit_l_max 17
_diffrn_reflns_limit_l_min -17
_diffrn_reflns_number 3047
_diffrn_reflns_theta_full 70.08
_diffrn_reflns_theta_max 70.08
_exptl_absorpt_coefficient_mu 0.857
_exptl_absorpt_correction_T_max 0.8418
_exptl_absorpt_correction_T_min 0.6602
_exptl_absorpt_correction_type integration
_exptl_crystal_colour Colourless
_exptl_crystal_density_diffrn 1.401
_exptl_crystal_density_method 'not measured'
_exptl_crystal_description Prism
_refine_diff_density_max 0.158
_refine_diff_density_min -0.177
_refine_diff_density_rms 0.035
_refine_ls_extinction_coef 0.0170(17)
_refine_ls_extinction_expression Fc^*^=kFc[1+0.001xFc^2^\l^3^/sin(2\q)]^-1/4^
_refine_ls_extinction_method SHELXL
_refine_ls_goodness_of_fit_ref 1.031
_refine_ls_hydrogen_treatment refall
_refine_ls_matrix_type full
_refine_ls_number_parameters 286
_refine_ls_number_reflns 2852
_refine_ls_number_restraints 0
_refine_ls_restrained_S_all 1.031
_refine_ls_R_factor_all 0.0567
_refine_ls_R_factor_gt 0.0511
_refine_ls_shift/su_max 0.001
_refine_ls_shift/su_mean 0.000
_refine_ls_structure_factor_coef Fsqd
_refine_ls_weighting_details 'w=1/[\s^2^(Fo^2^)+(0.0896P)^2^+0.3951P] where P=(Fo^2^+2Fc^2^)/3'
_refine_ls_weighting_scheme calc
_refine_ls_wR_factor_gt 0.1445
_refine_ls_wR_factor_ref 0.1527
_reflns_number_gt 2511
_reflns_number_total 2852
_reflns_threshold_expression >2sigma(I)
_cod_data_source_file ol3029719_si_001.cif
_cod_data_source_block global
_cod_depositor_comments
;
The following automatic conversions were performed:

'_symmetry_cell_setting' value 'Monoclinic' changed to 'monoclinic'
according to /home/saulius/struct/CIF-dictionaries/cif_core.dic
dictionary named 'cif_core.dic' version 2.4.2 from 2011-04-26.

Automatic conversion script
Id: cif_fix_values 1891 2012-01-12 08:04:46Z andrius 

The following automatic conversions were performed:

'_refine_ls_weighting_scheme' value 'calc
w=1/[\s^2^(Fo^2^)+(0.0896P)^2^+0.3951P] where P=(Fo^2^+2Fc^2^)/3' was
changed to 'calc'. New tag '_refine_ls_weighting_details' was
created. The value of the new tag was set to
'w=1/[\s^2^(Fo^2^)+(0.0896P)^2^+0.3951P] where P=(Fo^2^+2Fc^2^)/3'.

Automatic conversion script
Id: cif_fix_values 3143 2015-03-26 13:38:13Z robertas 
;
_cod_original_sg_symbol_H-M 'P 21/n        '
_cod_original_formula_sum 'C18 H17 N O5 '
_cod_database_code 1508796

loop_
_symmetry_equiv_pos_as_xyz
+X,+Y,+Z
-X,-Y,-Z
'-X+ 1/2,+Y+ 1/2,-Z+ 1/2'
'+X+ 1/2,-Y+ 1/2,+Z+ 1/2'

loop_
_atom_site_label
_atom_site_type_symbol
_atom_site_fract_x
_atom_site_fract_y
_atom_site_fract_z
_atom_site_U_iso_or_equiv
_atom_site_adp_type
_atom_site_occupancy
_atom_site_calc_flag
O1 O 0.02226(10) -0.14737(15) 0.57086(10) 0.0631(4) Uani 1 d
O2 O 0.18069(13) 0.0099(2) 0.50175(12) 0.0861(6) Uani 1 d
O3 O 0.59422(11) 0.12852(17) 0.87844(11) 0.0756(5) Uani 1 d
O4 O 1.21291(11) 0.18731(16) 1.20642(11) 0.0712(4) Uani 1 d
O5 O 1.10495(13) -0.00928(19) 1.24110(13) 0.0902(6) Uani 1 d
N1 N 0.57528(14) -0.1128(2) 0.91759(12) 0.0727(5) Uani 1 d
C1 C 0.12661(14) -0.15485(18) 0.61935(12) 0.0507(4) Uani 1 d
C2 C 0.20637(14) -0.07266(19) 0.58343(12) 0.0516(4) Uani 1 d
C3 C 0.31233(14) -0.0727(2) 0.62940(12) 0.0536(4) Uani 1 d
C4 C 0.34362(14) -0.15759(19) 0.71049(12) 0.0515(4) Uani 1 d
C5 C 0.26353(17) -0.2418(3) 0.74448(15) 0.0704(6) Uani 1 d
C6 C 0.15645(16) -0.2392(3) 0.70011(15) 0.0688(6) Uani 1 d
C7 C 0.45983(15) -0.1541(2) 0.76088(14) 0.0605(5) Uani 1 d
C8 C 0.46468(17) -0.1264(4) 0.86623(15) 0.0754(7) Uani 1 d
C9 C 0.63078(14) 0.0145(2) 0.92283(12) 0.0557(5) Uani 1 d
C10 C 0.73770(14) 0.0141(2) 0.98380(13) 0.0567(5) Uani 1 d
C11 C 0.80324(15) 0.1324(2) 0.98874(14) 0.0579(5) Uani 1 d
C12 C 0.90993(14) 0.1501(2) 1.04571(13) 0.0548(4) Uani 1 d
C13 C 0.97703(17) 0.2693(2) 1.02722(15) 0.0632(5) Uani 1 d
C14 C 1.08004(17) 0.2927(2) 1.07769(15) 0.0651(5) Uani 1 d
C15 C 1.11496(14) 0.1918(2) 1.14818(14) 0.0572(5) Uani 1 d
C16 C 1.04980(15) 0.0735(2) 1.16801(14) 0.0594(5) Uani 1 d
C17 C 0.94855(15) 0.0490(2) 1.11905(14) 0.0609(5) Uani 1 d
C18 C 1.20879(18) 0.0580(3) 1.26533(17) 0.0716(6) Uani 1 d
H1O H -0.018(2) -0.222(3) 0.5955(17) 0.090(8) Uiso 1 d
H2O H 0.106(3) 0.010(4) 0.479(3) 0.138(12) Uiso 1 d
H1N H 0.608(2) -0.191(3) 0.947(2) 0.107(10) Uiso 1 d
H3 H 0.3659(18) -0.011(2) 0.6048(16) 0.073(6) Uiso 1 d
H5 H 0.283(2) -0.303(3) 0.7970(18) 0.091(7) Uiso 1 d
H6 H 0.1002(19) -0.298(3) 0.7231(16) 0.083(7) Uiso 1 d
H7A H 0.5025(19) -0.064(3) 0.7328(17) 0.082(7) Uiso 1 d
H7B H 0.502(2) -0.244(3) 0.7490(17) 0.098(8) Uiso 1 d
H8A H 0.435(2) -0.209(3) 0.8912(19) 0.104(9) Uiso 1 d
H8B H 0.420(3) -0.030(4) 0.873(2) 0.129(12) Uiso 1 d
H10 H 0.7582(18) -0.080(3) 1.0216(16) 0.079(6) Uiso 1 d
H11 H 0.7815(17) 0.211(3) 0.9474(15) 0.073(6) Uiso 1 d
H13 H 0.9464(17) 0.333(2) 0.9755(15) 0.067(6) Uiso 1 d
H14 H 1.129(2) 0.370(3) 1.0663(18) 0.088(7) Uiso 1 d
H17 H 0.9035(19) -0.040(3) 1.1356(17) 0.082(7) Uiso 1 d
H18A H 1.263(3) -0.018(4) 1.250(2) 0.115(10) Uiso 1 d
H18B H 1.225(2) 0.091(3) 1.332(2) 0.095(8) Uiso 1 d

loop_
_atom_site_aniso_label
_atom_site_aniso_U_11
_atom_site_aniso_U_22
_atom_site_aniso_U_33
_atom_site_aniso_U_23
_atom_site_aniso_U_13
_atom_site_aniso_U_12
O1 0.0495(7) 0.0656(8) 0.0681(8) 0.0090(6) -0.0106(6) -0.0087(6)
O2 0.0587(8) 0.1162(13) 0.0799(10) 0.0478(9) -0.0014(7) -0.0037(8)
O3 0.0618(8) 0.0779(9) 0.0801(10) -0.0058(7) -0.0115(7) 0.0228(7)
O4 0.0527(8) 0.0728(9) 0.0824(10) 0.0002(7) -0.0080(6) -0.0106(6)
O5 0.0676(9) 0.0924(11) 0.0972(11) 0.0362(9) -0.0303(8) -0.0211(8)
N1 0.0531(9) 0.0958(13) 0.0623(10) 0.0193(9) -0.0128(7) -0.0117(9)
C1 0.0471(9) 0.0499(9) 0.0519(9) -0.0016(7) -0.0023(7) -0.0032(7)
C2 0.0511(9) 0.0526(9) 0.0493(9) 0.0037(7) 0.0021(7) 0.0001(7)
C3 0.0500(9) 0.0585(10) 0.0522(9) 0.0014(7) 0.0079(7) -0.0028(8)
C4 0.0472(9) 0.0553(9) 0.0500(9) -0.0049(7) 0.0006(7) -0.0009(7)
C5 0.0616(11) 0.0808(14) 0.0626(11) 0.0215(10) -0.0103(9) -0.0133(10)
C6 0.0548(11) 0.0798(13) 0.0667(11) 0.0188(10) -0.0065(9) -0.0194(9)
C7 0.0481(10) 0.0723(12) 0.0585(10) -0.0074(9) 0.0000(8) 0.0037(9)
C8 0.0507(11) 0.118(2) 0.0531(11) 0.0128(11) -0.0069(8) -0.0180(12)
C9 0.0458(9) 0.0729(11) 0.0471(9) -0.0016(8) 0.0035(7) 0.0099(8)
C10 0.0453(9) 0.0689(11) 0.0534(9) -0.0003(8) -0.0004(7) 0.0072(8)
C11 0.0528(10) 0.0600(10) 0.0585(10) 0.0010(8) 0.0008(8) 0.0108(8)
C12 0.0499(9) 0.0524(9) 0.0601(10) -0.0023(7) 0.0027(8) 0.0070(7)
C13 0.0662(12) 0.0533(10) 0.0675(11) 0.0056(9) 0.0021(9) 0.0032(8)
C14 0.0609(11) 0.0560(11) 0.0769(12) 0.0010(9) 0.0059(9) -0.0079(9)
C15 0.0495(9) 0.0542(10) 0.0661(11) -0.0068(8) 0.0031(8) -0.0022(7)
C16 0.0519(10) 0.0595(10) 0.0625(10) 0.0057(8) -0.0047(8) -0.0029(8)
C17 0.0509(10) 0.0615(11) 0.0666(11) 0.0071(9) -0.0032(8) -0.0053(8)
C18 0.0588(11) 0.0821(14) 0.0672(12) 0.0042(11) -0.0114(9) -0.0102(11)

loop_
_atom_type_symbol
_atom_type_description
_atom_type_scat_dispersion_real
_atom_type_scat_dispersion_imag
_atom_type_scat_source
C C 0.0181 0.0091 'International Tables Vol C Tables 4.2.6.8 and 6.1.1.4'
H H 0.0000 0.0000 'International Tables Vol C Tables 4.2.6.8 and 6.1.1.4'
N N 0.0311 0.0180 'International Tables Vol C Tables 4.2.6.8 and 6.1.1.4'
O O 0.0492 0.0322 'International Tables Vol C Tables 4.2.6.8 and 6.1.1.4'

loop_
_diffrn_radiation_wavelength
1.54184

loop_
_geom_angle_atom_site_label_1
_geom_angle_atom_site_label_2
_geom_angle_atom_site_label_3
_geom_angle
C1 O1 H1O 107.0(15)
C2 O2 H2O 113(2)
C15 O4 C18 105.89(14)
C16 O5 C18 106.88(16)
C9 N1 C8 122.9(2)
C9 N1 H1N 116.7(19)
C8 N1 H1N 120.4(19)
O1 C1 C6 124.10(16)
O1 C1 C2 117.29(15)
C6 C1 C2 118.61(16)
O2 C2 C3 119.10(15)
O2 C2 C1 120.51(15)
C3 C2 C1 120.39(15)
C2 C3 C4 121.60(16)
C2 C3 H3 119.1(13)
C4 C3 H3 119.3(13)
C3 C4 C5 117.38(16)
C3 C4 C7 120.81(16)
C5 C4 C7 121.79(16)
C6 C5 C4 121.34(18)
C6 C5 H5 120.0(16)
C4 C5 H5 118.6(15)
C1 C6 C5 120.64(18)
C1 C6 H6 117.4(14)
C5 C6 H6 121.9(14)
C4 C7 C8 111.51(16)
C4 C7 H7A 109.1(12)
C8 C7 H7A 107.6(13)
C4 C7 H7B 113.2(15)
C8 C7 H7B 111.2(14)
H7A C7 H7B 104(2)
N1 C8 C7 113.85(18)
N1 C8 H8A 105.7(17)
C7 C8 H8A 107.3(17)
N1 C8 H8B 111.4(19)
C7 C8 H8B 106.3(19)
H8A C8 H8B 112(3)
O3 C9 N1 121.43(17)
O3 C9 C10 122.00(18)
N1 C9 C10 116.57(16)
C11 C10 C9 121.41(17)
C11 C10 H10 121.8(13)
C9 C10 H10 116.8(13)
C10 C11 C12 128.03(18)
C10 C11 H11 116.5(13)
C12 C11 H11 115.3(13)
C13 C12 C17 118.60(17)
C13 C12 C11 119.67(17)
C17 C12 C11 121.73(17)
C14 C13 C12 123.03(18)
C14 C13 H13 122.7(13)
C12 C13 H13 114.3(13)
C15 C14 C13 116.70(18)
C15 C14 H14 117.3(15)
C13 C14 H14 125.9(15)
O4 C15 C14 128.36(17)
O4 C15 C16 110.38(16)
C14 C15 C16 121.26(17)
C17 C16 O5 128.37(17)
C17 C16 C15 122.74(17)
O5 C16 C15 108.88(16)
C16 C17 C12 117.67(18)
C16 C17 H17 120.3(13)
C12 C17 H17 122.1(13)
O5 C18 O4 107.94(16)
O5 C18 H18A 106.4(19)
O4 C18 H18A 109.4(19)
O5 C18 H18B 113.9(16)
O4 C18 H18B 108.0(16)
H18A C18 H18B 111(2)

loop_
_geom_bond_atom_site_label_1
_geom_bond_atom_site_label_2
_geom_bond_distance
O1 C1 1.3731(19)
O1 H1O 0.93(3)
O2 C2 1.372(2)
O2 H2O 0.93(4)
O3 C9 1.242(2)
O4 C15 1.364(2)
O4 C18 1.427(3)
O5 C16 1.370(2)
O5 C18 1.414(2)
N1 C9 1.318(3)
N1 C8 1.458(2)
N1 H1N 0.88(3)
C1 C6 1.377(3)
C1 C2 1.388(2)
C2 C3 1.376(2)
C3 C4 1.385(2)
C3 H3 0.97(2)
C4 C5 1.388(3)
C4 C7 1.510(2)
C5 C6 1.382(3)
C5 H5 0.93(3)
C6 H6 0.97(3)
C7 C8 1.515(3)
C7 H7A 1.07(3)
C7 H7B 0.98(3)
C8 H8A 0.92(3)
C8 H8B 1.03(3)
C9 C10 1.471(2)
C10 C11 1.322(3)
C10 H10 1.01(2)
C11 C12 1.452(2)
C11 H11 0.93(2)
C12 C13 1.395(3)
C12 C17 1.406(3)
C13 C14 1.383(3)
C13 H13 0.96(2)
C14 C15 1.367(3)
C14 H14 0.95(3)
C15 C16 1.379(3)
C16 C17 1.358(2)
C17 H17 1.01(2)
C18 H18A 1.00(3)
C18 H18B 0.99(3)

loop_
_cod_related_entry_id
_cod_related_entry_code
_cod_related_entry_database
1 9511328 ChemSpider
